data_2227307
loop_
_publ_author_name
'Kitamura, Chitoshi'
'Tsukuda, Hideki'
'Kawase, Takeshi'
'Kobayashi, Takashi'
'Naito, Hiroyoshi'

_publ_section_title
;
 1,4,5,8-Tetraisopropylanthracene
;
_journal_coeditor_code CI5142
_journal_issue 9
_journal_name_full 'Acta Crystallographica Section E'
_journal_page_first o2222
_journal_paper_doi 10.1107/S1600536810030837
_journal_volume 66
_journal_year 2010
_chemical_formula_iupac 'C26 H34'
_chemical_formula_moiety 'C26 H34'
_chemical_formula_sum 'C26 H34'
_chemical_formula_weight 346.53
_chemical_melting_point 488
_chemical_name_systematic
;
1,4,5,8-Tetraisopropylanthracene
;
_space_group_IT_number 14
_symmetry_cell_setting monoclinic
_symmetry_space_group_name_Hall '-P 2ybc'
_symmetry_space_group_name_H-M 'P 1 21/c 1'
_atom_sites_solution_primary direct
_cell_angle_alpha 90
_cell_angle_beta 98.289(8)
_cell_angle_gamma 90
_cell_formula_units_Z 2
_cell_length_a 6.546(3)
_cell_length_b 10.357(5)
_cell_length_c 15.808(8)
_cell_measurement_reflns_used 2745
_cell_measurement_temperature 223
_cell_measurement_theta_max 31.0633
_cell_measurement_theta_min 2.3583
_cell_volume 1060.5(9)
_computing_cell_refinement 'CrystalClear (Rigaku/MSC, 2006)'
_computing_data_collection 'CrystalClear (Rigaku/MSC, 2006)'
_computing_data_reduction 'CrystalClear (Rigaku/MSC, 2006)'
_computing_molecular_graphics 'ORTEP-3 for Windows (Farrugia, 1997)'
_computing_publication_material 'WinGX (Farrugia, 1999)'
_computing_structure_refinement 'SHELXL97 (Sheldrick, 2008)'
_computing_structure_solution 'SIR2004 (Burla <i>et al.</i>, 2005)'
_diffrn_ambient_temperature 223
_diffrn_detector_area_resol_mean 14.7059
_diffrn_measured_fraction_theta_full 0.991
_diffrn_measured_fraction_theta_max 0.991
_diffrn_measurement_device_type 'Rigaku/MSC Mercury CCD area-detector'
_diffrn_measurement_method '\f and \w'
_diffrn_radiation_monochromator graphite
_diffrn_radiation_source 'rotating-anode X-ray tube'
_diffrn_radiation_type MoK\a
_diffrn_radiation_wavelength 0.71073
_diffrn_reflns_av_R_equivalents 0.0434
_diffrn_reflns_limit_h_max 8
_diffrn_reflns_limit_h_min -8
_diffrn_reflns_limit_k_max 13
_diffrn_reflns_limit_k_min -14
_diffrn_reflns_limit_l_max 13
_diffrn_reflns_limit_l_min -21
_diffrn_reflns_number 9107
_diffrn_reflns_theta_full 29.12
_diffrn_reflns_theta_max 29.12
_diffrn_reflns_theta_min 2.36
_diffrn_standards_number 0
_exptl_absorpt_coefficient_mu 0.06
_exptl_absorpt_correction_T_max 0.9964
_exptl_absorpt_correction_T_min 0.9909
_exptl_absorpt_correction_type numerical
_exptl_absorpt_process_details '(NUMABS; Higashi, 2000)'
_exptl_crystal_colour colourless
_exptl_crystal_density_diffrn 1.085
_exptl_crystal_density_method 'not measured'
_exptl_crystal_description Needle
_exptl_crystal_F_000 380
_exptl_crystal_size_max 0.50
_exptl_crystal_size_mid 0.07
_exptl_crystal_size_min 0.05
_refine_diff_density_max 0.275
_refine_diff_density_min -0.235
_refine_ls_extinction_method none
_refine_ls_goodness_of_fit_ref 1.068
_refine_ls_hydrogen_treatment constr
_refine_ls_matrix_type full
_refine_ls_number_parameters 122
_refine_ls_number_reflns 2817
_refine_ls_number_restraints 0
_refine_ls_restrained_S_all 1.068
_refine_ls_R_factor_all 0.0941
_refine_ls_R_factor_gt 0.0627
_refine_ls_shift/su_max 0
_refine_ls_shift/su_mean 0
_refine_ls_structure_factor_coef Fsqd
_refine_ls_weighting_details 'calc w=1/[\s^2^(Fo^2^)+(0.0945P)^2^+0.0217P] where P=(Fo^2^+2Fc^2^)/3'
_refine_ls_weighting_scheme calc
_refine_ls_wR_factor_gt 0.1585
_refine_ls_wR_factor_ref 0.1796
_reflns_number_gt 1921
_reflns_number_total 2817
_reflns_threshold_expression I>2\s(I)
_cod_data_source_file ci5142.cif
_cod_data_source_block I
_cod_original_sg_symbol_H-M 'P 21/c'
_cod_database_code 2227307
_cod_database_fobs_code 2227307

loop_
_symmetry_equiv_pos_as_xyz
'x, y, z'
'-x, y+1/2, -z+1/2'
'-x, -y, -z'
'x, -y-1/2, z-1/2'

loop_
_atom_site_type_symbol
_atom_site_label
_atom_site_fract_x
_atom_site_fract_y
_atom_site_fract_z
_atom_site_U_iso_or_equiv
_atom_site_adp_type
_atom_site_calc_flag
_atom_site_refinement_flags
_atom_site_occupancy
_atom_site_disorder_assembly
_atom_site_disorder_group
C C1 0.4015(2) -0.00637(14) 0.17133(9) 0.0272(3) Uani d . 1 . .
C C2 0.2347(2) 0.06330(15) 0.18742(9) 0.0323(4) Uani d . 1 . .
H H2 0.1976 0.0606 0.2427 0.039 Uiso calc R 1 . .
C C3 0.1152(2) 0.13954(15) 0.12440(9) 0.0309(4) Uani d . 1 . .
H H3 0.0041 0.1874 0.1397 0.037 Uiso calc R 1 . .
C C4 0.1553(2) 0.14606(13) 0.04219(9) 0.0254(3) Uani d . 1 . .
C C5 0.3279(2) 0.07195(13) 0.02069(9) 0.0245(3) Uani d . 1 . .
C C6 0.4533(2) -0.00120(13) 0.08561(8) 0.0245(3) Uani d . 1 . .
C C7 0.6226(2) -0.06900(13) 0.06259(9) 0.0263(3) Uani d . 1 . .
H H7 0.7074 -0.1149 0.1054 0.032 Uiso calc R 1 . .
C C8 0.5294(2) -0.08656(16) 0.24020(9) 0.0336(4) Uani d . 1 . .
H H8 0.5737 -0.1653 0.2123 0.04 Uiso calc R 1 . .
C C9 0.7238(3) -0.0145(2) 0.27785(12) 0.0551(5) Uani d . 1 . .
H H9A 0.6861 0.0624 0.307 0.083 Uiso calc R 1 . .
H H9B 0.801 0.0099 0.2324 0.083 Uiso calc R 1 . .
H H9C 0.8083 -0.0699 0.3182 0.083 Uiso calc R 1 . .
C C10 0.4106(3) -0.1305(2) 0.31140(11) 0.0523(5) Uani d . 1 . .
H H10A 0.4928 -0.1925 0.3475 0.078 Uiso calc R 1 . .
H H10B 0.2817 -0.1703 0.2865 0.078 Uiso calc R 1 . .
H H10C 0.3817 -0.0565 0.3454 0.078 Uiso calc R 1 . .
C C11 0.0299(2) 0.23022(14) -0.02482(9) 0.0293(3) Uani d . 1 . .
H H11 -0.0029 0.1782 -0.0776 0.035 Uiso calc R 1 . .
C C12 -0.1738(2) 0.27689(16) 0.00091(11) 0.0363(4) Uani d . 1 . .
H H12A -0.2497 0.2037 0.0188 0.054 Uiso calc R 1 . .
H H12B -0.2552 0.3188 -0.0475 0.054 Uiso calc R 1 . .
H H12C -0.1459 0.3377 0.0478 0.054 Uiso calc R 1 . .
C C13 0.1551(3) 0.34794(16) -0.04622(11) 0.0412(4) Uani d . 1 . .
H H13A 0.0758 0.3967 -0.092 0.062 Uiso calc R 1 . .
H H13B 0.2832 0.3193 -0.0642 0.062 Uiso calc R 1 . .
H H13C 0.1855 0.4022 0.004 0.062 Uiso calc R 1 . .

loop_
_atom_site_aniso_label
_atom_site_aniso_U_11
_atom_site_aniso_U_22
_atom_site_aniso_U_33
_atom_site_aniso_U_12
_atom_site_aniso_U_13
_atom_site_aniso_U_23
C1 0.0275(7) 0.0305(7) 0.0245(7) -0.0017(6) 0.0070(6) 0.0001(6)
C2 0.0338(8) 0.0401(9) 0.0251(7) 0.0018(7) 0.0115(6) 0.0008(6)
C3 0.0279(7) 0.0345(8) 0.0321(8) 0.0042(6) 0.0107(6) -0.0020(6)
C4 0.0240(7) 0.0257(7) 0.0271(7) -0.0013(6) 0.0053(6) -0.0018(6)
C5 0.0225(7) 0.0263(7) 0.0252(7) -0.0018(6) 0.0056(6) -0.0028(5)
C6 0.0245(7) 0.0272(7) 0.0227(7) -0.0009(6) 0.0061(6) -0.0011(6)
C7 0.0257(7) 0.0294(7) 0.0238(6) 0.0020(6) 0.0038(6) 0.0007(6)
C8 0.0351(9) 0.0418(9) 0.0258(7) 0.0053(7) 0.0106(6) 0.0038(6)
C9 0.0487(11) 0.0736(14) 0.0393(10) -0.0036(10) -0.0065(9) 0.0062(10)
C10 0.0560(12) 0.0639(13) 0.0418(10) 0.0165(10) 0.0230(9) 0.0225(9)
C11 0.0286(7) 0.0305(8) 0.0292(7) 0.0049(6) 0.0054(6) -0.0009(6)
C12 0.0313(8) 0.0381(9) 0.0401(9) 0.0070(7) 0.0069(7) 0.0013(7)
C13 0.0412(9) 0.0374(9) 0.0462(9) 0.0056(8) 0.0107(8) 0.0105(8)

loop_
_atom_type_symbol
_atom_type_description
_atom_type_scat_dispersion_real
_atom_type_scat_dispersion_imag
_atom_type_scat_source
C C 0.0033 0.0016 'International Tables Vol C Tables 4.2.6.8 and 6.1.1.4'
H H 0 0 'International Tables Vol C Tables 4.2.6.8 and 6.1.1.4'

loop_
_geom_angle_atom_site_label_1
_geom_angle_atom_site_label_2
_geom_angle_atom_site_label_3
_geom_angle_site_symmetry_1
_geom_angle_site_symmetry_3
_geom_angle
_geom_angle_publ_flag
C2 C1 C6 . . 117.28(13) ?
C2 C1 C8 . . 121.93(12) ?
C6 C1 C8 . . 120.79(12) ?
C1 C2 C3 . . 122.72(12) ?
C1 C2 H2 . . 118.6 ?
C3 C2 H2 . . 118.6 ?
C4 C3 C2 . . 122.35(13) ?
C4 C3 H3 . . 118.8 ?
C2 C3 H3 . . 118.8 ?
C3 C4 C5 . . 117.50(13) ?
C3 C4 C11 . . 122.28(13) ?
C5 C4 C11 . . 120.19(12) ?
C7 C5 C6 3_655 . 118.33(12) ?
C7 C5 C4 3_655 . 121.79(13) ?
C6 C5 C4 . . 119.88(12) ?
C7 C6 C5 . . 118.08(12) ?
C7 C6 C1 . . 121.72(13) ?
C5 C6 C1 . . 120.19(12) ?
C5 C7 C6 3_655 . 123.56(13) ?
C5 C7 H7 3_655 . 118.2 ?
C6 C7 H7 . . 118.2 ?
C9 C8 C1 . . 110.83(14) ?
C9 C8 C10 . . 110.13(15) ?
C1 C8 C10 . . 113.81(13) ?
C9 C8 H8 . . 107.3 ?
C1 C8 H8 . . 107.3 ?
C10 C8 H8 . . 107.3 ?
C8 C9 H9A . . 109.5 ?
C8 C9 H9B . . 109.5 ?
H9A C9 H9B . . 109.5 ?
C8 C9 H9C . . 109.5 ?
H9A C9 H9C . . 109.5 ?
H9B C9 H9C . . 109.5 ?
C8 C10 H10A . . 109.5 ?
C8 C10 H10B . . 109.5 ?
H10A C10 H10B . . 109.5 ?
C8 C10 H10C . . 109.5 ?
H10A C10 H10C . . 109.5 ?
H10B C10 H10C . . 109.5 ?
C4 C11 C12 . . 113.63(12) ?
C4 C11 C13 . . 110.97(13) ?
C12 C11 C13 . . 108.77(13) ?
C4 C11 H11 . . 107.7 ?
C12 C11 H11 . . 107.7 ?
C13 C11 H11 . . 107.7 ?
C11 C12 H12A . . 109.5 ?
C11 C12 H12B . . 109.5 ?
H12A C12 H12B . . 109.5 ?
C11 C12 H12C . . 109.5 ?
H12A C12 H12C . . 109.5 ?
H12B C12 H12C . . 109.5 ?
C11 C13 H13A . . 109.5 ?
C11 C13 H13B . . 109.5 ?
H13A C13 H13B . . 109.5 ?
C11 C13 H13C . . 109.5 ?
H13A C13 H13C . . 109.5 ?
H13B C13 H13C . . 109.5 ?

loop_
_geom_bond_atom_site_label_1
_geom_bond_atom_site_label_2
_geom_bond_site_symmetry_2
_geom_bond_distance
_geom_bond_publ_flag
C1 C2 . 1.362(2) ?
C1 C6 . 1.4448(18) ?
C1 C8 . 1.521(2) ?
C2 C3 . 1.416(2) ?
C2 H2 . 0.94 ?
C3 C4 . 1.364(2) ?
C3 H3 . 0.94 ?
C4 C5 . 1.4463(19) ?
C4 C11 . 1.518(2) ?
C5 C7 3_655 1.4009(19) ?
C5 C6 . 1.435(2) ?
C6 C7 . 1.4033(19) ?
C7 C5 3_655 1.4009(19) ?
C7 H7 . 0.94 ?
C8 C9 . 1.520(3) ?
C8 C10 . 1.527(2) ?
C8 H8 . 0.99 ?
C9 H9A . 0.97 ?
C9 H9B . 0.97 ?
C9 H9C . 0.97 ?
C10 H10A . 0.97 ?
C10 H10B . 0.97 ?
C10 H10C . 0.97 ?
C11 C12 . 1.528(2) ?
C11 C13 . 1.534(2) ?
C11 H11 . 0.99 ?
C12 H12A . 0.97 ?
C12 H12B . 0.97 ?
C12 H12C . 0.97 ?
C13 H13A . 0.97 ?
C13 H13B . 0.97 ?
C13 H13C . 0.97 ?

loop_
_geom_torsion_atom_site_label_1
_geom_torsion_atom_site_label_2
_geom_torsion_atom_site_label_3
_geom_torsion_atom_site_label_4
_geom_torsion_site_symmetry_1
_geom_torsion_site_symmetry_2
_geom_torsion_site_symmetry_3
_geom_torsion_site_symmetry_4
_geom_torsion
_geom_torsion_publ_flag
C6 C1 C2 C3 . . . . -0.6(2) ?
C8 C1 C2 C3 . . . . 179.32(14) ?
C1 C2 C3 C4 . . . . 1.7(2) ?
C2 C3 C4 C5 . . . . -0.4(2) ?
C2 C3 C4 C11 . . . . -178.60(14) ?
C3 C4 C5 C7 . . . 3_655 177.89(13) ?
C11 C4 C5 C7 . . . 3_655 -3.8(2) ?
C3 C4 C5 C6 . . . . -2.0(2) ?
C11 C4 C5 C6 . . . . 176.24(12) ?
C7 C5 C6 C7 3_655 . . . 1.7(2) ?
C4 C5 C6 C7 . . . . -178.32(12) ?
C7 C5 C6 C1 3_655 . . . -176.76(13) ?
C4 C5 C6 C1 . . . . 3.2(2) ?
C2 C1 C6 C7 . . . . 179.72(14) ?
C8 C1 C6 C7 . . . . -0.2(2) ?
C2 C1 C6 C5 . . . . -1.8(2) ?
C8 C1 C6 C5 . . . . 178.27(13) ?
C5 C6 C7 C5 . . . 3_655 -1.8(2) ?
C1 C6 C7 C5 . . . 3_655 176.64(13) ?
C2 C1 C8 C9 . . . . -99.18(17) ?
C6 C1 C8 C9 . . . . 80.72(18) ?
C2 C1 C8 C10 . . . . 25.6(2) ?
C6 C1 C8 C10 . . . . -154.51(15) ?
C3 C4 C11 C12 . . . . -15.2(2) ?
C5 C4 C11 C12 . . . . 166.61(13) ?
C3 C4 C11 C13 . . . . 107.76(16) ?
C5 C4 C11 C13 . . . . -70.44(17) ?
